data_7710866
loop_
_publ_author_name
'Xia, Cheng-Cai'
'Ji, Wen-Jie'
'Zhang, Xin-Yu'
'Miao, Hao'
'Zhang, Yi-Quan'
'Wang, Xin-Yi'

_publ_section_title
;
 Syntheses, structures, and magnetic properties of the lanthanide
 complexes of imidazole-substituted nitronyl nitroxide biradicals
;
_journal_name_full 'Dalton Transactions'
_journal_paper_doi 10.1039/D2DT01652D
_journal_year 2022
_chemical_formula_moiety 'C54 H42 F36 N8 O16 Tb2, 2(C7 H8)'
_chemical_formula_sum 'C68 H58 F36 N8 O16 Tb2'
_chemical_formula_weight 2245.06
_space_group_crystal_system monoclinic
_space_group_IT_number 15
_space_group_name_Hall '-C 2yc'
_space_group_name_H-M_alt 'C 1 2/c 1'
_atom_sites_solution_hydrogens geom
_atom_sites_solution_primary iterative
_audit_creation_date 2022-04-02
_audit_creation_method
;
Olex2 1.5-alpha
(compiled 2022.03.08 svn.r54f81f84 for OlexSys, GUI svn.r6487)
;
_audit_update_record
;
2022-05-21 deposited with the CCDC.	2022-07-19 downloaded from the CCDC.
;
_cell_angle_alpha 90
_cell_angle_beta 119.7990(10)
_cell_angle_gamma 90
_cell_formula_units_Z 4
_cell_length_a 43.1578(17)
_cell_length_b 10.7660(5)
_cell_length_c 22.3304(11)
_cell_measurement_reflns_used 9938
_cell_measurement_temperature 193
_cell_measurement_theta_max 27.47
_cell_measurement_theta_min 2.36
_cell_volume 9003.6(7)
_computing_molecular_graphics 'Olex2 1.5-alpha (Dolomanov et al., 2009)'
_computing_publication_material 'Olex2 1.5-alpha (Dolomanov et al., 2009)'
_computing_structure_refinement 'SHELXL 2018/3 (Sheldrick, 2015)'
_computing_structure_solution 'olex2.solve 1.5-alpha (Bourhis et al., 2015)'
_diffrn_ambient_temperature 193
_diffrn_measured_fraction_theta_full 0.987
_diffrn_measured_fraction_theta_max 0.988
_diffrn_measurement_device_type 'Bruker APEX-II CCD'
_diffrn_measurement_method '\f and \w scans'
_diffrn_radiation_type MoK\a
_diffrn_radiation_wavelength 0.71073
_diffrn_reflns_av_R_equivalents 0.0550
_diffrn_reflns_av_unetI/netI 0.0512
_diffrn_reflns_Laue_measured_fraction_full 0.987
_diffrn_reflns_Laue_measured_fraction_max 0.988
_diffrn_reflns_limit_h_max 53
_diffrn_reflns_limit_h_min -56
_diffrn_reflns_limit_k_max 12
_diffrn_reflns_limit_k_min -13
_diffrn_reflns_limit_l_max 29
_diffrn_reflns_limit_l_min -25
_diffrn_reflns_number 38396
_diffrn_reflns_point_group_measured_fraction_full 0.987
_diffrn_reflns_point_group_measured_fraction_max 0.988
_diffrn_reflns_theta_full 25.242
_diffrn_reflns_theta_max 27.490
_diffrn_reflns_theta_min 2.100
_diffrn_standards_number 0
_exptl_absorpt_coefficient_mu 1.695
_exptl_absorpt_correction_type none
_exptl_crystal_colour 'metallic dark blue'
_exptl_crystal_colour_lustre metallic
_exptl_crystal_colour_modifier dark
_exptl_crystal_colour_primary blue
_exptl_crystal_density_diffrn 1.656
_exptl_crystal_description block
_exptl_crystal_F_000 4416
_exptl_crystal_size_max 0.04
_exptl_crystal_size_mid 0.02
_exptl_crystal_size_min 0.02
_refine_diff_density_max 1.038
_refine_diff_density_min -1.368
_refine_diff_density_rms 0.151
_refine_ls_extinction_method none
_refine_ls_goodness_of_fit_ref 1.045
_refine_ls_hydrogen_treatment constr
_refine_ls_matrix_type full
_refine_ls_number_parameters 601
_refine_ls_number_reflns 10208
_refine_ls_number_restraints 0
_refine_ls_restrained_S_all 1.045
_refine_ls_R_factor_all 0.0595
_refine_ls_R_factor_gt 0.0459
_refine_ls_shift/su_max 0.003
_refine_ls_shift/su_mean 0.000
_refine_ls_structure_factor_coef Fsqd
_refine_ls_weighting_details 'w=1/[\s^2^(Fo^2^)+(0.0845P)^2^+23.6614P] where P=(Fo^2^+2Fc^2^)/3'
_refine_ls_weighting_scheme calc
_refine_ls_wR_factor_gt 0.1305
_refine_ls_wR_factor_ref 0.1448
_reflns_Friedel_coverage 0.000
_reflns_number_gt 8352
_reflns_number_total 10208
_reflns_threshold_expression 'I > 2\s(I)'
_cod_data_source_file d2dt01652d2.cif
_cod_data_source_block 1_sq_CCDC1
_cod_database_code 7710866
_shelx_shelxl_version_number 2018/3
_shelx_space_group_comment
;
The symmetry employed for this shelxl refinement is uniquely defined
by the following loop, which should always be used as a source of
symmetry information in preference to the above space-group names.
They are only intended as comments.
;
_shelx_estimated_absorpt_t_max 0.967
_shelx_estimated_absorpt_t_min 0.935
_olex2_refinement_description
;
1. Fixed Uiso
 At 1.2 times of:
  All C(H) groups, All C(H,H) groups
 At 1.5 times of:
  All C(H,H,H) groups
2. Others
 Sof(F3)=1-FVAR(1)
 Sof(F4)=FVAR(1)
3.a Secondary CH2 refined with riding coordinates:
 C01B(H01a,H01b), C01C(H01c,H01d)
3.b Aromatic/amide H refined with riding coordinates:
 C00U(H00U), C00X(H00X), C00Z(H00Z), C019(H019), C01H(H01r), C01L(H01L),
 C01P(H01s), C01R(H01t), C01S(H01u), C01T(H01v)
3.c Idealised Me refined as rotating group:
 C01G(H01e,H01f,H01g), C01J(H01h,H01i,H01j), C01M(H01k,H01m,H01n), C01N(H01o,
 H01p,H01q), C01W(H01w,H01x,H01y)
;
_olex2_submission_special_instructions 'No special instructions were received'

loop_
_space_group_symop_operation_xyz
'x, y, z'
'-x, y, -z+1/2'
'x+1/2, y+1/2, z'
'-x+1/2, y+1/2, -z+1/2'
'-x, -y, -z'
'x, -y, z-1/2'
'-x+1/2, -y+1/2, -z'
'x+1/2, -y+1/2, z-1/2'

loop_
_atom_site_label
_atom_site_type_symbol
_atom_site_fract_x
_atom_site_fract_y
_atom_site_fract_z
_atom_site_U_iso_or_equiv
_atom_site_adp_type
_atom_site_occupancy
_atom_site_site_symmetry_order
_atom_site_calc_flag
_atom_site_refinement_flags_posn
_atom_site_refinement_flags_adp
_atom_site_refinement_flags_occupancy
_atom_site_disorder_assembly
_atom_site_disorder_group
Tb1 Tb 0.63707(2) 0.48452(2) 0.73367(2) 0.02585(9) Uani 1 1 d . . . . .
O2 O 0.65483(7) 0.3419(3) 0.67621(15) 0.0271(6) Uani 1 1 d . . . . .
O6 O 0.59880(8) 0.5532(3) 0.61761(16) 0.0314(7) Uani 1 1 d . . . . .
F004 F 0.51814(9) 0.6373(4) 0.47216(17) 0.0584(9) Uani 1 1 d . . . . .
O5 O 0.58581(8) 0.5739(3) 0.72790(16) 0.0321(7) Uani 1 1 d . . . . .
O8 O 0.67381(8) 0.6026(3) 0.70787(16) 0.0334(7) Uani 1 1 d . . . . .
O7 O 0.65866(8) 0.6492(3) 0.81375(16) 0.0324(7) Uani 1 1 d . . . . .
O4 O 0.63377(9) 0.3812(3) 0.82212(17) 0.0388(8) Uani 1 1 d . . . . .
O3 O 0.69578(9) 0.4259(3) 0.81905(18) 0.0396(8) Uani 1 1 d . . . . .
F00A F 0.67023(10) 0.8506(4) 0.89880(19) 0.0647(10) Uani 1 1 d . . . . .
F00B F 0.55375(12) 0.4943(4) 0.4792(2) 0.0733(13) Uani 1 1 d . . . . .
F00C F 0.54034(10) 0.6642(5) 0.7638(2) 0.0841(15) Uani 1 1 d . . . . .
N2 N 0.59021(10) 0.3200(3) 0.67805(19) 0.0287(8) Uani 1 1 d . . . . .
F00E F 0.74337(11) 0.7986(5) 0.7367(2) 0.0808(13) Uani 1 1 d . . . . .
F00F F 0.72445(10) 0.8582(4) 0.9226(2) 0.0811(14) Uani 1 1 d . . . . .
F00G F 0.70491(13) 0.7015(4) 0.95257(19) 0.0784(12) Uani 1 1 d . . . . .
F00H F 0.65858(11) 0.2862(4) 0.98887(19) 0.0730(11) Uani 1 1 d . . . . .
O1 O 0.55806(10) 0.1938(4) 0.47735(18) 0.0465(9) Uani 1 1 d . . . . .
N3 N 0.58967(10) 0.2263(4) 0.5198(2) 0.0332(8) Uani 1 1 d . . . . .
N1 N 0.55961(10) 0.1551(4) 0.6188(2) 0.0303(8) Uani 1 1 d . . . . .
F00L F 0.60872(11) 0.3535(4) 0.9101(2) 0.0679(10) Uani 1 1 d . . . . .
N4 N 0.63533(9) 0.2991(3) 0.61411(19) 0.0273(7) Uani 1 1 d . . . . .
F00N F 0.62771(14) 0.1763(4) 0.8981(2) 0.0859(14) Uani 1 1 d . . . . .
F00O F 0.57123(12) 0.6828(5) 0.4952(2) 0.0863(15) Uani 1 1 d . . . . .
F00Q F 0.70398(12) 0.7152(6) 0.6447(2) 0.1017(19) Uani 1 1 d . . . . .
C00R C 0.58388(11) 0.2432(4) 0.6264(2) 0.0283(9) Uani 1 1 d . . . . .
F00S F 0.50327(13) 0.7046(6) 0.6637(3) 0.114(2) Uani 1 1 d . . . . .
C00T C 0.69919(12) 0.6752(5) 0.7426(2) 0.0343(10) Uani 1 1 d . . . . .
C00U C 0.54375(12) 0.6102(5) 0.6101(2) 0.0351(10) Uani 1 1 d . . . . .
H00U H 0.519766 0.633959 0.579286 0.042 Uiso 1 1 calc R U . . .
C00V C 0.56649(12) 0.5861(4) 0.5846(2) 0.0321(10) Uani 1 1 d . . . . .
C00W C 0.60239(12) 0.2540(4) 0.5872(2) 0.0304(9) Uani 1 1 d . . . . .
C00X C 0.54991(13) 0.1794(5) 0.6675(3) 0.0350(10) Uani 1 1 d . . . . .
H00X H 0.533282 0.133803 0.675012 0.042 Uiso 1 1 calc R U . . .
C00Y C 0.55557(12) 0.6000(5) 0.6802(3) 0.0338(10) Uani 1 1 d . . . . .
C00Z C 0.56856(12) 0.2807(5) 0.7029(2) 0.0330(10) Uani 1 1 d . . . . .
H00Z H 0.566904 0.318842 0.739593 0.040 Uiso 1 1 calc R U . . .
C011 C 0.70941(13) 0.3996(5) 0.8812(3) 0.0423(12) Uani 1 1 d . . . . .
C012 C 0.65521(14) 0.3522(4) 0.8834(3) 0.0378(11) Uani 1 1 d . . . . .
F013 F 0.50851(17) 0.5238(5) 0.6931(4) 0.122(3) Uani 1 1 d . . . . .
C014 C 0.55192(15) 0.6011(6) 0.5071(3) 0.0460(13) Uani 1 1 d . . . . .
C015 C 0.52760(14) 0.6226(6) 0.7033(3) 0.0469(13) Uani 1 1 d . . . . .
C016 C 0.61888(13) 0.2320(5) 0.5009(2) 0.0352(10) Uani 1 1 d . . . . .
C017 C 0.68585(12) 0.7163(5) 0.8346(2) 0.0330(10) Uani 1 1 d . . . . .
C019 C 0.70710(11) 0.7335(5) 0.8044(2) 0.0347(10) Uani 1 1 d . . . . .
H019 H 0.727418 0.786095 0.826337 0.042 Uiso 1 1 calc R U . . .
C01A C 0.64788(12) 0.3102(4) 0.5626(2) 0.0318(10) Uani 1 1 d . . . . .
C01B C 0.54636(12) 0.0464(4) 0.5734(2) 0.0329(10) Uani 1 1 d . . . . .
H01A H 0.550157 -0.029077 0.601535 0.040 Uiso 1 1 calc R U . . .
H01B H 0.560040 0.036761 0.548876 0.040 Uiso 1 1 calc R U . . .
C01C C 0.50714(12) 0.0590(4) 0.5213(3) 0.0331(10) Uani 1 1 d . . . . .
H01C H 0.503580 0.129915 0.490257 0.040 Uiso 1 1 calc R U . . .
H01D H 0.493669 0.076269 0.545573 0.040 Uiso 1 1 calc R U . . .
F01D F 0.74416(16) 0.6068(6) 0.7234(4) 0.125(2) Uani 1 1 d . . . . .
C01E C 0.69654(14) 0.7836(5) 0.9021(3) 0.0437(12) Uani 1 1 d . . . . .
C01G C 0.68592(13) 0.2598(5) 0.5946(3) 0.0405(11) Uani 1 1 d . . . . .
H01E H 0.701800 0.309463 0.635190 0.061 Uiso 1 1 calc R U . . .
H01F H 0.693995 0.264579 0.560638 0.061 Uiso 1 1 calc R U . . .
H01G H 0.686357 0.173127 0.608328 0.061 Uiso 1 1 calc R U . . .
C01H C 0.61892(14) 0.8715(5) 0.6858(3) 0.0502(14) Uani 1 1 d . . . . .
H01R H 0.602271 0.805255 0.666780 0.060 Uiso 1 1 calc R U . . .
C01I C 0.63763(18) 0.2923(6) 0.9214(3) 0.0516(14) Uani 1 1 d . . . . .
C01J C 0.64806(15) 0.4481(5) 0.5470(3) 0.0407(11) Uani 1 1 d . . . . .
H01H H 0.623575 0.480184 0.524515 0.061 Uiso 1 1 calc R U . . .
H01I H 0.657999 0.459311 0.516329 0.061 Uiso 1 1 calc R U . . .
H01J H 0.662712 0.493394 0.590163 0.061 Uiso 1 1 calc R U . . .
C01K C 0.72314(16) 0.6996(7) 0.7119(3) 0.0554(16) Uani 1 1 d . . . . .
C01L C 0.69212(15) 0.3644(5) 0.9176(3) 0.0467(13) Uani 1 1 d . . . . .
H01L H 0.705665 0.348854 0.965813 0.056 Uiso 1 1 calc R U . . .
C01M C 0.62936(15) 0.0964(5) 0.4992(3) 0.0445(12) Uani 1 1 d . . . . .
H01K H 0.638786 0.059598 0.545160 0.067 Uiso 1 1 calc R U . . .
H01M H 0.647680 0.093376 0.485523 0.067 Uiso 1 1 calc R U . . .
H01N H 0.608298 0.049743 0.465888 0.067 Uiso 1 1 calc R U . . .
C01N C 0.60362(15) 0.2910(6) 0.4300(3) 0.0460(13) Uani 1 1 d . . . . .
H01O H 0.584794 0.237658 0.395536 0.069 Uiso 1 1 calc R U . . .
H01P H 0.622632 0.300854 0.418438 0.069 Uiso 1 1 calc R U . . .
H01Q H 0.593600 0.372613 0.430156 0.069 Uiso 1 1 calc R U . . .
C01O C 0.61970(15) 0.9417(5) 0.7380(3) 0.0472(13) Uani 1 1 d . . . . .
C01P C 0.64407(18) 1.0395(6) 0.7643(4) 0.0591(17) Uani 1 1 d . . . . .
H01S H 0.644836 1.090350 0.799751 0.071 Uiso 1 1 calc R U . . .
C01R C 0.6658(2) 0.9904(7) 0.6886(5) 0.069(2) Uani 1 1 d . . . . .
H01T H 0.682016 1.005702 0.672152 0.083 Uiso 1 1 calc R U . . .
C01S C 0.64129(18) 0.8944(7) 0.6607(4) 0.0642(18) Uani 1 1 d . . . . .
H01U H 0.640118 0.845079 0.624312 0.077 Uiso 1 1 calc R U . . .
C01T C 0.66681(18) 1.0633(6) 0.7399(4) 0.067(2) Uani 1 1 d . . . . .
H01V H 0.683284 1.130174 0.758307 0.080 Uiso 1 1 calc R U . . .
C01W C 0.59482(18) 0.9126(7) 0.7666(4) 0.0647(18) Uani 1 1 d . . . . .
H01W H 0.570048 0.911569 0.728644 0.097 Uiso 1 1 calc R U . . .
H01X H 0.597544 0.976390 0.800140 0.097 Uiso 1 1 calc R U . . .
H01Y H 0.600928 0.831181 0.789154 0.097 Uiso 1 1 calc R U . . .
F1 F 0.76174(14) 0.2866(7) 0.9221(3) 0.128(2) Uani 1 1 d . . . . .
F2 F 0.76290(12) 0.4120(6) 0.9885(3) 0.1093(19) Uani 1 1 d . . . . .
F3 F 0.76452(13) 0.4549(8) 0.8896(4) 0.077(3) Uani 0.674(15) 1 d . . P A 2
F4 F 0.7604(3) 0.5420(15) 0.9355(9) 0.083(8) Uani 0.326(15) 1 d . . P A 1
C2 C 0.75022(18) 0.4068(9) 0.9214(4) 0.079(3) Uani 1 1 d . . . . .

loop_
_atom_site_aniso_label
_atom_site_aniso_U_11
_atom_site_aniso_U_22
_atom_site_aniso_U_33
_atom_site_aniso_U_23
_atom_site_aniso_U_13
_atom_site_aniso_U_12
Tb1 0.02618(13) 0.03031(13) 0.02034(13) -0.00221(7) 0.01102(9) -0.00363(8)
O2 0.0240(14) 0.0322(16) 0.0228(16) -0.0061(12) 0.0100(12) -0.0042(12)
O6 0.0315(16) 0.0379(17) 0.0264(17) 0.0004(13) 0.0157(14) 0.0004(14)
F004 0.0512(19) 0.077(2) 0.0310(17) 0.0051(16) 0.0082(14) 0.0232(17)
O5 0.0339(16) 0.0360(18) 0.0280(17) -0.0043(13) 0.0165(14) -0.0036(13)
O8 0.0332(16) 0.0401(18) 0.0265(17) -0.0033(13) 0.0145(14) -0.0091(14)
O7 0.0295(15) 0.0386(18) 0.0276(17) -0.0059(13) 0.0131(13) -0.0032(13)
O4 0.0397(18) 0.047(2) 0.0256(18) 0.0002(15) 0.0130(15) -0.0063(15)
O3 0.0356(17) 0.048(2) 0.0307(19) 0.0016(15) 0.0128(15) 0.0082(15)
F00A 0.059(2) 0.079(3) 0.057(2) -0.028(2) 0.0301(18) -0.0003(19)
F00B 0.074(3) 0.095(3) 0.0295(19) -0.0118(17) 0.0096(18) 0.041(2)
F00C 0.052(2) 0.155(5) 0.054(2) -0.036(3) 0.0332(19) -0.004(2)
N2 0.0300(18) 0.032(2) 0.0253(19) -0.0054(15) 0.0150(16) -0.0041(15)
F00E 0.070(2) 0.117(4) 0.067(3) -0.015(2) 0.043(2) -0.056(2)
F00F 0.069(2) 0.108(3) 0.070(3) -0.059(3) 0.037(2) -0.052(2)
F00G 0.109(3) 0.081(3) 0.0283(19) -0.0034(18) 0.021(2) 0.000(3)
F00H 0.094(3) 0.088(3) 0.0326(19) 0.0165(19) 0.028(2) 0.000(2)
O1 0.0414(19) 0.064(3) 0.0274(19) -0.0103(17) 0.0123(16) -0.0098(18)
N3 0.0310(19) 0.044(2) 0.023(2) -0.0077(16) 0.0122(16) -0.0036(17)
N1 0.0285(18) 0.031(2) 0.031(2) -0.0071(15) 0.0142(16) -0.0081(15)
F00L 0.078(3) 0.080(3) 0.058(2) 0.008(2) 0.043(2) -0.002(2)
N4 0.0294(17) 0.0299(19) 0.0219(19) -0.0043(14) 0.0121(15) -0.0011(15)
F00N 0.156(4) 0.049(2) 0.079(3) -0.014(2) 0.079(3) -0.041(3)
F00O 0.081(3) 0.124(4) 0.050(2) 0.037(2) 0.029(2) -0.008(3)
F00Q 0.096(3) 0.181(5) 0.042(2) -0.022(3) 0.045(2) -0.078(3)
C00R 0.0249(19) 0.034(2) 0.022(2) -0.0028(17) 0.0094(17) -0.0032(17)
F00S 0.088(3) 0.190(6) 0.085(3) 0.045(4) 0.060(3) 0.085(4)
C00T 0.033(2) 0.044(3) 0.027(2) 0.0004(19) 0.0147(19) -0.005(2)
C00U 0.024(2) 0.047(3) 0.029(2) -0.002(2) 0.0093(18) 0.0024(19)
C00V 0.031(2) 0.036(2) 0.026(2) -0.0014(18) 0.0116(19) -0.0013(18)
C00W 0.035(2) 0.031(2) 0.024(2) -0.0025(17) 0.0128(19) 0.0011(18)
C00X 0.034(2) 0.042(3) 0.032(3) -0.006(2) 0.019(2) -0.007(2)
C00Y 0.032(2) 0.036(2) 0.036(3) -0.0037(19) 0.019(2) -0.0010(19)
C00Z 0.035(2) 0.039(3) 0.032(3) -0.0061(19) 0.022(2) -0.0055(19)
C011 0.036(2) 0.041(3) 0.036(3) -0.001(2) 0.008(2) 0.014(2)
C012 0.056(3) 0.028(2) 0.026(2) 0.0003(18) 0.018(2) -0.001(2)
F013 0.125(5) 0.114(4) 0.203(7) -0.078(4) 0.139(5) -0.066(4)
C014 0.047(3) 0.059(3) 0.028(3) 0.004(2) 0.015(2) 0.013(3)
C015 0.035(3) 0.061(4) 0.047(3) -0.016(3) 0.023(2) -0.007(2)
C016 0.038(2) 0.043(3) 0.028(2) -0.004(2) 0.020(2) 0.002(2)
C017 0.031(2) 0.037(2) 0.023(2) -0.0002(18) 0.0070(18) 0.0021(19)
C019 0.023(2) 0.044(3) 0.031(3) -0.004(2) 0.0093(19) -0.0103(19)
C01A 0.032(2) 0.039(3) 0.029(2) -0.0022(19) 0.0187(19) 0.0002(19)
C01B 0.030(2) 0.030(2) 0.032(3) -0.0081(19) 0.0110(19) -0.0034(18)
C01C 0.031(2) 0.027(2) 0.035(3) -0.008(2) 0.0112(19) -0.0018(18)
F01D 0.125(4) 0.113(4) 0.221(7) 0.014(4) 0.149(5) 0.016(4)
C01E 0.044(3) 0.049(3) 0.034(3) -0.014(2) 0.016(2) -0.008(2)
C01G 0.034(2) 0.055(3) 0.035(3) 0.000(2) 0.019(2) 0.005(2)
C01H 0.039(3) 0.044(3) 0.053(4) 0.011(3) 0.011(3) 0.002(2)
C01I 0.075(4) 0.049(3) 0.034(3) 0.003(2) 0.029(3) -0.003(3)
C01J 0.047(3) 0.044(3) 0.037(3) 0.003(2) 0.026(2) -0.003(2)
C01K 0.046(3) 0.078(4) 0.049(4) -0.012(3) 0.028(3) -0.023(3)
C01L 0.051(3) 0.048(3) 0.030(3) 0.008(2) 0.011(2) 0.008(2)
C01M 0.054(3) 0.039(3) 0.043(3) -0.010(2) 0.026(3) -0.002(2)
C01N 0.045(3) 0.062(4) 0.029(3) -0.003(2) 0.017(2) 0.004(3)
C01O 0.043(3) 0.039(3) 0.053(4) 0.012(3) 0.019(3) 0.004(2)
C01P 0.058(4) 0.038(3) 0.070(5) 0.000(3) 0.023(3) 0.001(3)
C01R 0.055(4) 0.076(5) 0.078(6) 0.046(4) 0.034(4) 0.012(3)
C01S 0.065(4) 0.071(5) 0.050(4) 0.024(3) 0.023(3) 0.016(3)
C01T 0.055(4) 0.044(4) 0.093(6) 0.019(4) 0.030(4) -0.001(3)
C01W 0.059(4) 0.065(4) 0.077(5) 0.015(4) 0.040(4) 0.004(3)
F1 0.090(3) 0.180(6) 0.128(5) 0.050(4) 0.066(3) 0.082(4)
F2 0.058(3) 0.172(6) 0.064(3) -0.023(3) 0.005(2) -0.004(3)
F3 0.025(2) 0.098(6) 0.076(5) 0.031(4) 0.001(3) -0.012(3)
F4 0.030(6) 0.073(10) 0.103(13) 0.026(9) 0.000(6) -0.026(6)
C2 0.042(3) 0.136(8) 0.037(4) 0.001(4) 0.004(3) 0.043(4)

loop_
_atom_type_symbol
_atom_type_description
_atom_type_scat_dispersion_real
_atom_type_scat_dispersion_imag
_atom_type_scat_source
C C 0.0033 0.0016 'International Tables Vol C Tables 4.2.6.8 and 6.1.1.4'
H H 0.0000 0.0000 'International Tables Vol C Tables 4.2.6.8 and 6.1.1.4'
F F 0.0171 0.0103 'International Tables Vol C Tables 4.2.6.8 and 6.1.1.4'
N N 0.0061 0.0033 'International Tables Vol C Tables 4.2.6.8 and 6.1.1.4'
O O 0.0106 0.0060 'International Tables Vol C Tables 4.2.6.8 and 6.1.1.4'
Tb Tb -0.1723 4.1537 'International Tables Vol C Tables 4.2.6.8 and 6.1.1.4'

loop_
_geom_angle_atom_site_label_1
_geom_angle_atom_site_label_2
_geom_angle_atom_site_label_3
_geom_angle
_geom_angle_site_symmetry_1
_geom_angle_site_symmetry_3
_geom_angle_publ_flag
O2 Tb1 O6 81.27(11) . . ?
O2 Tb1 O3 76.04(11) . . ?
O2 Tb1 N2 70.76(11) . . ?
O6 Tb1 N2 74.28(12) . . ?
O5 Tb1 O2 141.78(10) . . ?
O5 Tb1 O6 72.00(11) . . ?
O5 Tb1 O3 138.56(11) . . ?
O5 Tb1 N2 75.93(11) . . ?
O8 Tb1 O2 76.98(11) . . ?
O8 Tb1 O6 75.57(11) . . ?
O8 Tb1 O5 120.14(12) . . ?
O8 Tb1 O7 73.41(11) . . ?
O8 Tb1 O4 144.06(11) . . ?
O8 Tb1 O3 75.92(12) . . ?
O8 Tb1 N2 138.45(11) . . ?
O7 Tb1 O2 142.13(10) . . ?
O7 Tb1 O6 112.89(11) . . ?
O7 Tb1 O5 74.98(11) . . ?
O7 Tb1 O3 74.28(12) . . ?
O7 Tb1 N2 145.65(11) . . ?
O4 Tb1 O2 108.85(12) . . ?
O4 Tb1 O6 139.82(11) . . ?
O4 Tb1 O5 77.88(12) . . ?
O4 Tb1 O7 83.32(12) . . ?
O4 Tb1 O3 71.56(12) . . ?
O4 Tb1 N2 73.05(12) . . ?
O3 Tb1 O6 146.79(11) . . ?
O3 Tb1 N2 119.09(13) . . ?
N4 O2 Tb1 126.8(2) . . ?
C00V O6 Tb1 133.3(3) . . ?
C00Y O5 Tb1 134.3(3) . . ?
C00T O8 Tb1 133.2(3) . . ?
C017 O7 Tb1 131.2(3) . . ?
C012 O4 Tb1 136.2(3) . . ?
C011 O3 Tb1 132.9(3) . . ?
C00R N2 Tb1 129.5(3) . . ?
C00R N2 C00Z 105.8(4) . . ?
C00Z N2 Tb1 124.2(3) . . ?
O1 N3 C00W 125.8(4) . . ?
O1 N3 C016 122.6(4) . . ?
C00W N3 C016 111.5(4) . . ?
C00R N1 C00X 106.7(4) . . ?
C00R N1 C01B 130.9(4) . . ?
C00X N1 C01B 122.2(4) . . ?
O2 N4 C00W 126.3(4) . . ?
O2 N4 C01A 120.1(3) . . ?
C00W N4 C01A 113.2(4) . . ?
N2 C00R N1 110.7(4) . . ?
N2 C00R C00W 122.3(4) . . ?
N1 C00R C00W 126.9(4) . . ?
O8 C00T C019 127.1(4) . . ?
O8 C00T C01K 114.1(4) . . ?
C019 C00T C01K 118.8(4) . . ?
C00V C00U H00U 119.6 . . ?
C00V C00U C00Y 120.7(4) . . ?
C00Y C00U H00U 119.6 . . ?
O6 C00V C00U 128.2(4) . . ?
O6 C00V C014 113.8(4) . . ?
C00U C00V C014 118.0(4) . . ?
N3 C00W C00R 127.6(4) . . ?
N4 C00W N3 109.6(4) . . ?
N4 C00W C00R 122.8(4) . . ?
N1 C00X H00X 126.6 . . ?
C00Z C00X N1 106.8(4) . . ?
C00Z C00X H00X 126.6 . . ?
O5 C00Y C00U 128.8(4) . . ?
O5 C00Y C015 114.3(4) . . ?
C00U C00Y C015 116.9(4) . . ?
N2 C00Z H00Z 125.1 . . ?
C00X C00Z N2 109.9(4) . . ?
C00X C00Z H00Z 125.1 . . ?
O3 C011 C01L 128.1(5) . . ?
O3 C011 C2 114.3(5) . . ?
C01L C011 C2 117.6(5) . . ?
O4 C012 C01I 114.1(5) . . ?
O4 C012 C01L 126.9(5) . . ?
C01L C012 C01I 118.9(5) . . ?
F004 C014 F00B 106.4(5) . . ?
F004 C014 F00O 107.7(5) . . ?
F004 C014 C00V 114.3(4) . . ?
F00B C014 C00V 110.7(5) . . ?
F00O C014 F00B 106.9(5) . . ?
F00O C014 C00V 110.5(5) . . ?
F00C C015 F00S 105.0(5) . . ?
F00C C015 C00Y 114.5(4) . . ?
F00C C015 F013 112.4(6) . . ?
F00S C015 C00Y 112.0(5) . . ?
F013 C015 F00S 101.9(6) . . ?
F013 C015 C00Y 110.2(5) . . ?
N3 C016 C01A 100.8(3) . . ?
N3 C016 C01M 105.3(4) . . ?
N3 C016 C01N 108.5(4) . . ?
C01M C016 C01A 114.6(4) . . ?
C01N C016 C01A 115.8(4) . . ?
C01N C016 C01M 110.6(4) . . ?
O7 C017 C019 128.0(4) . . ?
O7 C017 C01E 114.1(4) . . ?
C019 C017 C01E 117.9(4) . . ?
C00T C019 C017 121.5(4) . . ?
C00T C019 H019 119.3 . . ?
C017 C019 H019 119.3 . . ?
N4 C01A C016 101.3(3) . . ?
N4 C01A C01G 109.1(4) . . ?
N4 C01A C01J 107.3(4) . . ?
C01G C01A C016 115.0(4) . . ?
C01J C01A C016 114.4(4) . . ?
C01J C01A C01G 109.0(4) . . ?
N1 C01B H01A 109.4 . . ?
N1 C01B H01B 109.4 . . ?
N1 C01B C01C 111.4(4) . . ?
H01A C01B H01B 108.0 . . ?
C01C C01B H01A 109.4 . . ?
C01C C01B H01B 109.4 . . ?
C01B C01C C01C 110.9(5) . 5_656 ?
C01B C01C H01C 109.5 . . ?
C01B C01C H01D 109.5 . . ?
C01C C01C H01C 109.5 5_656 . ?
C01C C01C H01D 109.5 5_656 . ?
H01C C01C H01D 108.0 . . ?
F00A C01E F00F 107.3(5) . . ?
F00A C01E F00G 105.9(5) . . ?
F00A C01E C017 112.2(4) . . ?
F00F C01E F00G 107.0(5) . . ?
F00F C01E C017 114.0(4) . . ?
F00G C01E C017 110.1(5) . . ?
C01A C01G H01E 109.5 . . ?
C01A C01G H01F 109.5 . . ?
C01A C01G H01G 109.5 . . ?
H01E C01G H01F 109.5 . . ?
H01E C01G H01G 109.5 . . ?
H01F C01G H01G 109.5 . . ?
C01O C01H H01R 119.1 . . ?
C01S C01H H01R 119.1 . . ?
C01S C01H C01O 121.9(6) . . ?
F00H C01I F00L 106.8(5) . . ?
F00H C01I F00N 107.6(5) . . ?
F00H C01I C012 114.0(5) . . ?
F00L C01I F00N 107.6(6) . . ?
F00L C01I C012 111.5(5) . . ?
F00N C01I C012 109.1(5) . . ?
C01A C01J H01H 109.5 . . ?
C01A C01J H01I 109.5 . . ?
C01A C01J H01J 109.5 . . ?
H01H C01J H01I 109.5 . . ?
H01H C01J H01J 109.5 . . ?
H01I C01J H01J 109.5 . . ?
F00E C01K F00Q 106.7(6) . . ?
F00E C01K C00T 114.0(5) . . ?
F00Q C01K C00T 110.7(5) . . ?
F01D C01K F00E 106.9(5) . . ?
F01D C01K F00Q 108.0(6) . . ?
F01D C01K C00T 110.2(5) . . ?
C011 C01L H01L 119.9 . . ?
C012 C01L C011 120.1(5) . . ?
C012 C01L H01L 119.9 . . ?
C016 C01M H01K 109.5 . . ?
C016 C01M H01M 109.5 . . ?
C016 C01M H01N 109.5 . . ?
H01K C01M H01M 109.5 . . ?
H01K C01M H01N 109.5 . . ?
H01M C01M H01N 109.5 . . ?
C016 C01N H01O 109.5 . . ?
C016 C01N H01P 109.5 . . ?
C016 C01N H01Q 109.5 . . ?
H01O C01N H01P 109.5 . . ?
H01O C01N H01Q 109.5 . . ?
H01P C01N H01Q 109.5 . . ?
C01H C01O C01P 117.8(6) . . ?
C01H C01O C01W 120.9(6) . . ?
C01P C01O C01W 121.3(6) . . ?
C01O C01P H01S 119.4 . . ?
C01T C01P C01O 121.1(7) . . ?
C01T C01P H01S 119.4 . . ?
C01S C01R H01T 120.0 . . ?
C01T C01R H01T 120.0 . . ?
C01T C01R C01S 120.0(7) . . ?
C01H C01S C01R 119.4(8) . . ?
C01H C01S H01U 120.3 . . ?
C01R C01S H01U 120.3 . . ?
C01P C01T C01R 119.8(7) . . ?
C01P C01T H01V 120.1 . . ?
C01R C01T H01V 120.1 . . ?
C01O C01W H01W 109.5 . . ?
C01O C01W H01X 109.5 . . ?
C01O C01W H01Y 109.5 . . ?
H01W C01W H01X 109.5 . . ?
H01W C01W H01Y 109.5 . . ?
H01X C01W H01Y 109.5 . . ?
F1 C2 C011 105.2(7) . . ?
F1 C2 F4 146.6(8) . . ?
F2 C2 C011 112.0(6) . . ?
F2 C2 F1 94.8(6) . . ?
F2 C2 F4 78.9(9) . . ?
F3 C2 C011 115.7(6) . . ?
F3 C2 F1 96.8(7) . . ?
F3 C2 F2 125.5(8) . . ?
F4 C2 C011 107.6(7) . . ?

loop_
_geom_bond_atom_site_label_1
_geom_bond_atom_site_label_2
_geom_bond_distance
_geom_bond_site_symmetry_2
_geom_bond_publ_flag
Tb1 O2 2.360(3) . ?
Tb1 O6 2.395(3) . ?
Tb1 O5 2.357(3) . ?
Tb1 O8 2.317(3) . ?
Tb1 O7 2.356(3) . ?
Tb1 O4 2.332(3) . ?
Tb1 O3 2.377(3) . ?
Tb1 N2 2.505(4) . ?
O2 N4 1.297(5) . ?
O6 C00V 1.262(5) . ?
F004 C014 1.325(6) . ?
O5 C00Y 1.239(6) . ?
O8 C00T 1.253(6) . ?
O7 C017 1.254(6) . ?
O4 C012 1.252(6) . ?
O3 C011 1.242(6) . ?
F00A C01E 1.316(6) . ?
F00B C014 1.328(7) . ?
F00C C015 1.261(6) . ?
N2 C00R 1.333(6) . ?
N2 C00Z 1.370(5) . ?
F00E C01K 1.313(7) . ?
F00F C01E 1.326(6) . ?
F00G C01E 1.334(7) . ?
F00H C01I 1.319(7) . ?
O1 N3 1.263(5) . ?
N3 C00W 1.354(6) . ?
N3 C016 1.516(6) . ?
N1 C00R 1.360(6) . ?
N1 C00X 1.372(6) . ?
N1 C01B 1.465(6) . ?
F00L C01I 1.319(7) . ?
N4 C00W 1.330(6) . ?
N4 C01A 1.499(6) . ?
F00N C01I 1.339(7) . ?
F00O C014 1.327(7) . ?
F00Q C01K 1.315(7) . ?
C00R C00W 1.453(6) . ?
F00S C015 1.319(7) . ?
C00T C019 1.393(7) . ?
C00T C01K 1.521(7) . ?
C00U H00U 0.9500 . ?
C00U C00V 1.381(6) . ?
C00U C00Y 1.389(7) . ?
C00V C014 1.528(7) . ?
C00X H00X 0.9500 . ?
C00X C00Z 1.353(7) . ?
C00Y C015 1.550(7) . ?
C00Z H00Z 0.9500 . ?
C011 C01L 1.401(8) . ?
C011 C2 1.531(8) . ?
C012 C01I 1.533(8) . ?
C012 C01L 1.389(8) . ?
F013 C015 1.294(7) . ?
C016 C01A 1.568(7) . ?
C016 C01M 1.534(7) . ?
C016 C01N 1.520(7) . ?
C017 C019 1.395(7) . ?
C017 C01E 1.523(7) . ?
C019 H019 0.9500 . ?
C01A C01G 1.528(6) . ?
C01A C01J 1.526(7) . ?
C01B H01A 0.9900 . ?
C01B H01B 0.9900 . ?
C01B C01C 1.510(6) . ?
C01C C01C 1.522(9) 5_656 ?
C01C H01C 0.9900 . ?
C01C H01D 0.9900 . ?
F01D C01K 1.286(8) . ?
C01G H01E 0.9800 . ?
C01G H01F 0.9800 . ?
C01G H01G 0.9800 . ?
C01H H01R 0.9500 . ?
C01H C01O 1.376(9) . ?
C01H C01S 1.359(9) . ?
C01J H01H 0.9800 . ?
C01J H01I 0.9800 . ?
C01J H01J 0.9800 . ?
C01L H01L 0.9500 . ?
C01M H01K 0.9800 . ?
C01M H01M 0.9800 . ?
C01M H01N 0.9800 . ?
C01N H01O 0.9800 . ?
C01N H01P 0.9800 . ?
C01N H01Q 0.9800 . ?
C01O C01P 1.395(9) . ?
C01O C01W 1.528(8) . ?
C01P H01S 0.9500 . ?
C01P C01T 1.363(10) . ?
C01R H01T 0.9500 . ?
C01R C01S 1.387(11) . ?
C01R C01T 1.372(12) . ?
C01S H01U 0.9500 . ?
C01T H01V 0.9500 . ?
C01W H01W 0.9800 . ?
C01W H01X 0.9800 . ?
C01W H01Y 0.9800 . ?
F1 C2 1.383(10) . ?
F2 C2 1.316(8) . ?
F3 C2 1.261(11) . ?
F4 C2 1.508(18) . ?

loop_
_geom_torsion_atom_site_label_1
_geom_torsion_atom_site_label_2
_geom_torsion_atom_site_label_3
_geom_torsion_atom_site_label_4
_geom_torsion
_geom_torsion_site_symmetry_1
_geom_torsion_site_symmetry_2
_geom_torsion_site_symmetry_3
_geom_torsion_site_symmetry_4
_geom_torsion_publ_flag
Tb1 O2 N4 C00W -47.7(6) . . . . ?
Tb1 O2 N4 C01A 125.6(3) . . . . ?
Tb1 O6 C00V C00U 10.6(8) . . . . ?
Tb1 O6 C00V C014 -169.9(3) . . . . ?
Tb1 O5 C00Y C00U -16.3(8) . . . . ?
Tb1 O5 C00Y C015 163.1(3) . . . . ?
Tb1 O8 C00T C019 -19.1(8) . . . . ?
Tb1 O8 C00T C01K 161.0(4) . . . . ?
Tb1 O7 C017 C019 17.1(7) . . . . ?
Tb1 O7 C017 C01E -161.5(3) . . . . ?
Tb1 O4 C012 C01I 174.8(4) . . . . ?
Tb1 O4 C012 C01L -7.9(8) . . . . ?
Tb1 O3 C011 C01L 18.6(9) . . . . ?
Tb1 O3 C011 C2 -161.8(5) . . . . ?
Tb1 N2 C00R N1 170.5(3) . . . . ?
Tb1 N2 C00R C00W -7.2(6) . . . . ?
Tb1 N2 C00Z C00X -171.1(3) . . . . ?
O2 N4 C00W N3 175.8(4) . . . . ?
O2 N4 C00W C00R -2.0(7) . . . . ?
O2 N4 C01A C016 172.8(4) . . . . ?
O2 N4 C01A C01G 51.1(5) . . . . ?
O2 N4 C01A C01J -66.9(5) . . . . ?
O6 C00V C014 F004 -179.1(5) . . . . ?
O6 C00V C014 F00B 60.7(6) . . . . ?
O6 C00V C014 F00O -57.5(6) . . . . ?
O5 C00Y C015 F00C 29.2(8) . . . . ?
O5 C00Y C015 F00S 148.6(5) . . . . ?
O5 C00Y C015 F013 -98.7(7) . . . . ?
O8 C00T C019 C017 -0.8(8) . . . . ?
O8 C00T C01K F00E 162.5(5) . . . . ?
O8 C00T C01K F00Q 42.2(8) . . . . ?
O8 C00T C01K F01D -77.2(7) . . . . ?
O7 C017 C019 C00T 1.4(8) . . . . ?
O7 C017 C01E F00A -55.3(6) . . . . ?
O7 C017 C01E F00F -177.5(5) . . . . ?
O7 C017 C01E F00G 62.3(6) . . . . ?
O4 C012 C01I F00H -166.2(5) . . . . ?
O4 C012 C01I F00L -45.2(7) . . . . ?
O4 C012 C01I F00N 73.4(6) . . . . ?
O4 C012 C01L C011 -7.7(9) . . . . ?
O3 C011 C01L C012 1.9(9) . . . . ?
O3 C011 C2 F1 -95.7(7) . . . . ?
O3 C011 C2 F2 162.6(7) . . . . ?
O3 C011 C2 F3 9.7(11) . . . . ?
O3 C011 C2 F4 77.8(10) . . . . ?
N2 C00R C00W N3 -148.1(5) . . . . ?
N2 C00R C00W N4 29.3(7) . . . . ?
O1 N3 C00W N4 -172.3(4) . . . . ?
O1 N3 C00W C00R 5.4(8) . . . . ?
O1 N3 C016 C01A 165.0(4) . . . . ?
O1 N3 C016 C01M -75.5(6) . . . . ?
O1 N3 C016 C01N 42.9(6) . . . . ?
N3 C016 C01A N4 17.1(4) . . . . ?
N3 C016 C01A C01G 134.6(4) . . . . ?
N3 C016 C01A C01J -98.0(4) . . . . ?
N1 C00R C00W N3 34.7(8) . . . . ?
N1 C00R C00W N4 -148.0(5) . . . . ?
N1 C00X C00Z N2 -0.7(6) . . . . ?
N1 C01B C01C C01C -174.8(5) . . . 5_656 ?
C00R N2 C00Z C00X 1.3(5) . . . . ?
C00R N1 C00X C00Z -0.1(5) . . . . ?
C00R N1 C01B C01C -114.7(5) . . . . ?
C00U C00V C014 F004 0.4(7) . . . . ?
C00U C00V C014 F00B -119.7(5) . . . . ?
C00U C00V C014 F00O 122.1(5) . . . . ?
C00U C00Y C015 F00C -151.4(6) . . . . ?
C00U C00Y C015 F00S -32.0(7) . . . . ?
C00U C00Y C015 F013 80.8(7) . . . . ?
C00V C00U C00Y O5 2.3(8) . . . . ?
C00V C00U C00Y C015 -177.1(5) . . . . ?
C00W N3 C016 C01A -18.0(5) . . . . ?
C00W N3 C016 C01M 101.5(5) . . . . ?
C00W N3 C016 C01N -140.0(4) . . . . ?
C00W N4 C01A C016 -13.0(5) . . . . ?
C00W N4 C01A C01G -134.7(4) . . . . ?
C00W N4 C01A C01J 107.3(4) . . . . ?
C00X N1 C00R N2 1.0(5) . . . . ?
C00X N1 C00R C00W 178.5(4) . . . . ?
C00X N1 C01B C01C 70.2(6) . . . . ?
C00Y C00U C00V O6 0.4(8) . . . . ?
C00Y C00U C00V C014 -179.1(5) . . . . ?
C00Z N2 C00R N1 -1.4(5) . . . . ?
C00Z N2 C00R C00W -179.1(4) . . . . ?
C016 N3 C00W N4 10.8(5) . . . . ?
C016 N3 C00W C00R -171.5(4) . . . . ?
C019 C00T C01K F00E -17.4(8) . . . . ?
C019 C00T C01K F00Q -137.7(6) . . . . ?
C019 C00T C01K F01D 102.9(7) . . . . ?
C019 C017 C01E F00A 126.0(5) . . . . ?
C019 C017 C01E F00F 3.7(7) . . . . ?
C019 C017 C01E F00G -116.4(5) . . . . ?
C01A N4 C00W N3 2.1(5) . . . . ?
C01A N4 C00W C00R -175.7(4) . . . . ?
C01B N1 C00R N2 -174.7(4) . . . . ?
C01B N1 C00R C00W 2.8(8) . . . . ?
C01B N1 C00X C00Z 176.0(4) . . . . ?
C01E C017 C019 C00T 180.0(5) . . . . ?
C01H C01O C01P C01T -1.2(9) . . . . ?
C01I C012 C01L C011 169.5(5) . . . . ?
C01K C00T C019 C017 179.1(5) . . . . ?
C01L C011 C2 F1 84.0(7) . . . . ?
C01L C011 C2 F2 -17.7(10) . . . . ?
C01L C011 C2 F3 -170.6(8) . . . . ?
C01L C011 C2 F4 -102.5(10) . . . . ?
C01L C012 C01I F00H 16.2(8) . . . . ?
C01L C012 C01I F00L 137.2(5) . . . . ?
C01L C012 C01I F00N -104.1(6) . . . . ?
C01M C016 C01A N4 -95.5(4) . . . . ?
C01M C016 C01A C01G 22.1(6) . . . . ?
C01M C016 C01A C01J 149.4(4) . . . . ?
C01N C016 C01A N4 133.9(4) . . . . ?
C01N C016 C01A C01G -108.5(5) . . . . ?
C01N C016 C01A C01J 18.8(6) . . . . ?
C01O C01H C01S C01R 0.5(9) . . . . ?
C01O C01P C01T C01R 0.1(10) . . . . ?
C01S C01H C01O C01P 0.9(9) . . . . ?
C01S C01H C01O C01W -178.7(6) . . . . ?
C01S C01R C01T C01P 1.3(10) . . . . ?
C01T C01R C01S C01H -1.6(10) . . . . ?
C01W C01O C01P C01T 178.4(6) . . . . ?
C2 C011 C01L C012 -177.8(6) . . . . ?
